data_4301223
loop_
_publ_author_name
'Julie L. Boyer'
'Thomas R. Cundari'
'Nathan J. DeYonker'
'Thomas B. Rauchfuss'
'Scott R. Wilson'

_publ_contact_author
; 

Scott R. Wilson 

University of Illinois 

School of Chemical Sciences, Box 59-1 

505 South Mathews Avenue 

Urbana, Illinois  61801 

USA 

;
_publ_contact_author_email srwilson@uiuc.edu
_publ_contact_author_fax '1  217 244 8068'
_publ_contact_author_phone '1  217 244 1708'
_publ_section_title
;
Redox Activation of Alkene Ligands in Platinum Complexes with Non-innocent
Ligands
;
_journal_name_full 'Inorganic Chemistry'
_journal_page_first 638
_journal_page_last 645
_journal_paper_doi 10.1021/ic8017248
_journal_volume 48
_journal_year 2009
_chemical_formula_moiety 'C29 H36 F3 N O Pt '
_chemical_formula_sum 'C29 H36 F3 N O Pt'
_chemical_formula_weight 666.68
_space_group_IT_number 14
_symmetry_cell_setting monoclinic
_symmetry_space_group_name_Hall '-P 2yn'
_symmetry_space_group_name_H-M 'P 1 21/n 1'
_atom_sites_solution_hydrogens geom
_atom_sites_solution_primary direct
_atom_sites_solution_secondary difmap
_audit_creation_method SHELXL-97
_audit_update_record
; 

2007-10-04   text and data added, jlb 

;
_cell_angle_alpha 90.00
_cell_angle_beta 95.355(4)
_cell_angle_gamma 90.00
_cell_formula_units_Z 8
_cell_length_a 12.6949(13)
_cell_length_b 20.1797(17)
_cell_length_c 21.209(2)
_cell_measurement_reflns_used 6056
_cell_measurement_temperature 297(2)
_cell_measurement_theta_max 23.15
_cell_measurement_theta_min 2.60
_cell_volume 5409.6(9)
_computing_cell_refinement 'SAINT V7.23A (Bruker, 2005)'
_computing_data_collection 'APEX2 V2.0-1 (Bruker, 2004)'
_computing_data_reduction
; 

SAINT V7.23A, XPREP V2005/2, SADABS V2007/4, 

(Bruker, 2005 & 2007) 

;
_computing_molecular_graphics 'SHELXTL V6.12 (Bruker, 2005)'
_computing_publication_material 'XCIF V6.12 (Bruker, 2005)'
_computing_structure_refinement 'SHELXTL V6.12 (Bruker, 2005)'
_computing_structure_solution 'SHELXTL V6.12 (Bruker, 2005)'
_diffrn_ambient_temperature 297(2)
_diffrn_measured_fraction_theta_full 0.960
_diffrn_measured_fraction_theta_max 0.960
_diffrn_measurement_device 'Bruker Kappa/ApexII CCD'
_diffrn_measurement_method 'profile data from \f and \w scans'
_diffrn_radiation_monochromator graphite
_diffrn_radiation_source 'fine-focus sealed tube'
_diffrn_radiation_type MoK\a
_diffrn_radiation_wavelength 0.71073
_diffrn_radiation_wavelength_id ga65vas
_diffrn_reflns_av_R_equivalents 0.0847
_diffrn_reflns_av_sigmaI/netI 0.1005
_diffrn_reflns_limit_h_max 15
_diffrn_reflns_limit_h_min -15
_diffrn_reflns_limit_k_max 23
_diffrn_reflns_limit_k_min -23
_diffrn_reflns_limit_l_max 25
_diffrn_reflns_limit_l_min -25
_diffrn_reflns_number 44589
_diffrn_reflns_theta_full 25.90
_diffrn_reflns_theta_max 25.90
_diffrn_reflns_theta_min 1.40
_exptl_absorpt_coefficient_mu 5.229
_exptl_absorpt_correction_T_max 0.9016
_exptl_absorpt_correction_T_min 0.4299
_exptl_absorpt_correction_type integration
_exptl_absorpt_process_details 'SHELXTL/XPREP V2005/2 (Bruker, 2005)'
_exptl_crystal_colour orange
_exptl_crystal_density_diffrn 1.637
_exptl_crystal_density_method 'not measured'
_exptl_crystal_description platy
_exptl_crystal_F_000 2640
_exptl_crystal_id ga65vas
_exptl_crystal_preparation
; 

The data crystal was mounted using epoxy to a 0.3 mm cryo-loop 

(Hampton Research) with the (1 -7 -1) scattering planes roughly 

normal to the spindle axis. 

;
_exptl_crystal_size_max 0.26
_exptl_crystal_size_mid 0.15
_exptl_crystal_size_min 0.02
_refine_diff_density_max 2.911
_refine_diff_density_min -1.320
_refine_diff_density_rms 0.187
_refine_ls_extinction_method none
_refine_ls_goodness_of_fit_ref 1.079
_refine_ls_hydrogen_treatment noref
_refine_ls_matrix_type full
_refine_ls_number_parameters 742
_refine_ls_number_reflns 10083
_refine_ls_number_restraints 618
_refine_ls_restrained_S_all 1.050
_refine_ls_R_factor_all 0.1494
_refine_ls_R_factor_gt 0.0573
_refine_ls_shift/su_max 0.014
_refine_ls_shift/su_mean 0.000
_refine_ls_structure_factor_coef Fsqd
_refine_ls_weighting_details 'calc w=1/[\s^2^(Fo^2^)+(0.0281P)^2^+81.3098P] where P=(Fo^2^+2Fc^2^)/3'
_refine_ls_weighting_scheme calc
_refine_ls_wR_factor_gt 0.1073
_refine_ls_wR_factor_ref 0.1439
_reflns_number_gt 5173
_reflns_number_total 10083
_reflns_threshold_expression >2sigma(I)
_cod_data_source_file ic8017248_si_002_1.cif
_cod_data_source_block ga65vas
_cod_depositor_comments
;
The following automatic conversions were performed:
'_symmetry_cell_setting' value 'Monoclinic' changed to 'monoclinic'
according to '/home/saulius/struct/CIF-dictionaries/cif_core.dic'
dictionary named 'cif_core.dic' version 2.4.1 from 2010-06-29.

Automatic conversion script
Id: cif_fix_enum 1527 2010-12-29 10:47:43Z saulius 
;
_cod_original_cell_volume 5409.7(9)
_cod_original_sg_symbol_Hall '-P 2yn '
_cod_original_sg_symbol_H-M 'P 21/n  '
_cod_database_code 4301223

loop_
_symmetry_equiv_pos_as_xyz
'x, y, z'
'-x+1/2, y+1/2, -z+1/2'
'-x, -y, -z'
'x-1/2, -y-1/2, z-1/2'

loop_
_atom_site_label
_atom_site_type_symbol
_atom_site_fract_x
_atom_site_fract_y
_atom_site_fract_z
_atom_site_U_iso_or_equiv
_atom_site_adp_type
_atom_site_occupancy
_atom_site_symmetry_multiplicity
_atom_site_calc_flag
_atom_site_refinement_flags
_atom_site_disorder_assembly
_atom_site_disorder_group
C1 C 0.3649(10) 0.4105(7) 0.2690(7) 0.037(4) Uani 1 1 d . A .
C2 C 0.3227(9) 0.3964(5) 0.3262(6) 0.032(3) Uani 1 1 d D . .
C3 C 0.2618(9) 0.4447(7) 0.3515(7) 0.038(3) Uani 1 1 d . A .
H3A H 0.2341 0.4359 0.3897 0.046 Uiso 1 1 calc R . .
C4 C 0.2399(9) 0.5055(6) 0.3228(6) 0.039(3) Uani 1 1 d D . .
C5 C 0.2837(9) 0.5191(6) 0.2667(7) 0.034(3) Uani 1 1 d . A .
H5A H 0.2725 0.5602 0.2474 0.041 Uiso 1 1 calc R . .
C6 C 0.3442(9) 0.4715(6) 0.2392(6) 0.030(3) Uani 1 1 d . . .
C7 C 0.349(3) 0.3319(14) 0.362(2) 0.051(4) Uani 0.18(13) 1 d PDU A 1
C8 C 0.342(12) 0.2720(12) 0.318(4) 0.051(4) Uani 0.18(13) 1 d PDU A 1
H8A H 0.3597 0.2325 0.3416 0.077 Uiso 0.18(13) 1 calc PR A 1
H8B H 0.3912 0.2776 0.2861 0.077 Uiso 0.18(13) 1 calc PR A 1
H8C H 0.2718 0.2684 0.2973 0.077 Uiso 0.18(13) 1 calc PR A 1
C9 C 0.463(6) 0.333(5) 0.394(7) 0.051(4) Uani 0.18(13) 1 d PDU A 1
H9A H 0.4770 0.2918 0.4160 0.077 Uiso 0.18(13) 1 calc PR A 1
H9B H 0.4706 0.3690 0.4234 0.077 Uiso 0.18(13) 1 calc PR A 1
H9C H 0.5112 0.3382 0.3623 0.077 Uiso 0.18(13) 1 calc PR A 1
C10 C 0.275(10) 0.320(4) 0.414(5) 0.052(4) Uani 0.18(13) 1 d PDU A 1
H10A H 0.2931 0.2795 0.4355 0.078 Uiso 0.18(13) 1 calc PR A 1
H10B H 0.2032 0.3183 0.3953 0.078 Uiso 0.18(13) 1 calc PR A 1
H10C H 0.2820 0.3563 0.4438 0.078 Uiso 0.18(13) 1 calc PR A 1
C11 C 0.1713(11) 0.5577(7) 0.3518(8) 0.057(3) Uani 0.63(3) 1 d PDU A 1
C12 C 0.0541(11) 0.5410(11) 0.3373(13) 0.049(4) Uani 0.63(3) 1 d PDU A 1
H12A H 0.0121 0.5735 0.3565 0.073 Uiso 0.63(3) 1 calc PR A 1
H12B H 0.0403 0.4980 0.3540 0.073 Uiso 0.63(3) 1 calc PR A 1
H12C H 0.0364 0.5411 0.2923 0.073 Uiso 0.63(3) 1 calc PR A 1
C13 C 0.1844(19) 0.6272(9) 0.3239(12) 0.060(4) Uani 0.63(3) 1 d PDU A 1
H13A H 0.1399 0.6579 0.3435 0.089 Uiso 0.63(3) 1 calc PR A 1
H13B H 0.1647 0.6262 0.2791 0.089 Uiso 0.63(3) 1 calc PR A 1
H13C H 0.2569 0.6409 0.3317 0.089 Uiso 0.63(3) 1 calc PR A 1
C14 C 0.196(2) 0.5634(14) 0.4237(8) 0.066(4) Uani 0.63(3) 1 d PDU A 1
H14A H 0.1510 0.5961 0.4400 0.099 Uiso 0.63(3) 1 calc PR A 1
H14B H 0.2689 0.5764 0.4332 0.099 Uiso 0.63(3) 1 calc PR A 1
H14C H 0.1849 0.5214 0.4431 0.099 Uiso 0.63(3) 1 calc PR A 1
C15 C 0.3857(9) 0.5425(6) 0.1542(6) 0.032(3) Uani 1 1 d . . .
C16 C 0.3005(9) 0.5655(7) 0.1130(7) 0.038(3) Uani 1 1 d . A .
C17 C 0.2999(11) 0.6281(8) 0.0887(7) 0.046(4) Uani 1 1 d . . .
H17A H 0.2418 0.6425 0.0623 0.056 Uiso 1 1 calc R A .
C18 C 0.3851(13) 0.6705(8) 0.1028(7) 0.055(4) Uani 1 1 d . A .
H18A H 0.3846 0.7132 0.0863 0.066 Uiso 1 1 calc R . .
C19 C 0.4689(12) 0.6483(8) 0.1413(7) 0.052(4) Uani 1 1 d . . .
H19A H 0.5271 0.6758 0.1505 0.062 Uiso 1 1 calc R A .
C20 C 0.4692(11) 0.5868(7) 0.1664(7) 0.044(4) Uani 1 1 d . A .
H20A H 0.5278 0.5734 0.1930 0.053 Uiso 1 1 calc R . .
C21 C 0.2080(11) 0.5209(8) 0.0929(8) 0.047(4) Uani 1 1 d . . .
C22 C 0.5079(11) 0.3046(8) 0.1299(8) 0.054(4) Uani 1 1 d . . .
H22A H 0.4699 0.2694 0.1501 0.065 Uiso 1 1 calc R . .
C23 C 0.5971(10) 0.3286(7) 0.1668(8) 0.048(4) Uani 1 1 d . . .
H23A H 0.6096 0.3074 0.2084 0.057 Uiso 1 1 calc R . .
C24 C 0.6943(11) 0.3593(8) 0.1436(7) 0.050(4) Uani 1 1 d . . .
H24A H 0.7315 0.3839 0.1781 0.060 Uiso 1 1 calc R . .
H24B H 0.7408 0.3241 0.1319 0.060 Uiso 1 1 calc R . .
C25 C 0.6728(12) 0.4045(8) 0.0885(8) 0.061(5) Uani 1 1 d . . .
H25A H 0.6683 0.3788 0.0497 0.074 Uiso 1 1 calc R . .
H25B H 0.7310 0.4355 0.0873 0.074 Uiso 1 1 calc R . .
C26 C 0.5694(11) 0.4432(8) 0.0920(7) 0.052(4) Uani 1 1 d . . .
H26A H 0.5787 0.4913 0.0947 0.062 Uiso 1 1 calc R . .
C27 C 0.4726(12) 0.4236(9) 0.0629(8) 0.060(5) Uani 1 1 d . . .
H27A H 0.4263 0.4606 0.0486 0.073 Uiso 1 1 calc R . .
C28 C 0.4480(13) 0.3606(9) 0.0276(8) 0.070(5) Uani 1 1 d . . .
H28A H 0.3720 0.3539 0.0237 0.085 Uiso 1 1 calc R . .
H28B H 0.4700 0.3651 -0.0148 0.085 Uiso 1 1 calc R . .
C29 C 0.4998(12) 0.3007(9) 0.0578(8) 0.065(5) Uani 1 1 d . . .
H29A H 0.5702 0.2962 0.0440 0.078 Uiso 1 1 calc R . .
H29B H 0.4595 0.2617 0.0439 0.078 Uiso 1 1 calc R . .
N1 N 0.3877(8) 0.4795(5) 0.1827(5) 0.036(3) Uani 1 1 d . A .
O1 O 0.4273(6) 0.3688(4) 0.2409(4) 0.037(2) Uani 1 1 d . . .
Pt1 Pt 0.47366(4) 0.40262(2) 0.16128(3) 0.03697(16) Uani 1 1 d . A .
F1 F 0.2328(7) 0.4678(5) 0.0627(6) 0.091(4) Uani 1 1 d . A .
F2 F 0.1342(7) 0.5514(5) 0.0563(5) 0.088(3) Uani 1 1 d . A .
F3 F 0.1585(7) 0.4992(5) 0.1404(5) 0.071(3) Uani 1 1 d . A .
F4 F 0.6510(7) 0.1731(5) 0.1365(5) 0.076(3) Uani 1 1 d . B .
F5 F 0.7302(6) 0.2159(5) 0.0624(5) 0.069(3) Uani 1 1 d . B .
F6 F 0.6338(7) 0.1317(5) 0.0443(5) 0.081(3) Uani 1 1 d . B .
C30 C 0.8583(9) 0.2594(7) 0.2682(7) 0.034(3) Uani 1 1 d . B .
C31 C 0.8148(10) 0.2723(7) 0.3251(7) 0.035(3) Uani 1 1 d . . .
C32 C 0.7525(10) 0.2215(7) 0.3476(7) 0.044(4) Uani 1 1 d . B .
H32A H 0.7219 0.2285 0.3852 0.053 Uiso 1 1 calc R . .
C33 C 0.7342(9) 0.1613(6) 0.3165(6) 0.038(3) Uani 1 1 d D . .
C34 C 0.7785(9) 0.1506(6) 0.2610(7) 0.034(3) Uani 1 1 d . B .
H34A H 0.7684 0.1101 0.2403 0.040 Uiso 1 1 calc R . .
C35 C 0.8385(9) 0.1997(7) 0.2351(6) 0.032(3) Uani 1 1 d . . .
C36 C 0.8388(11) 0.3361(7) 0.3614(7) 0.044(4) Uani 1 1 d . . .
C37 C 0.8023(14) 0.3955(7) 0.3200(9) 0.069(5) Uani 1 1 d . . .
H37A H 0.8377 0.3950 0.2819 0.104 Uiso 1 1 calc R . .
H37B H 0.8190 0.4358 0.3428 0.104 Uiso 1 1 calc R . .
H37C H 0.7272 0.3929 0.3093 0.104 Uiso 1 1 calc R . .
C38 C 0.7819(14) 0.3387(8) 0.4220(8) 0.070(5) Uani 1 1 d . . .
H38A H 0.8035 0.3017 0.4485 0.105 Uiso 1 1 calc R . .
H38B H 0.7068 0.3369 0.4112 0.105 Uiso 1 1 calc R . .
H38C H 0.7997 0.3792 0.4442 0.105 Uiso 1 1 calc R . .
C39 C 0.9558(12) 0.3404(8) 0.3804(8) 0.065(5) Uani 1 1 d . . .
H39A H 0.9934 0.3397 0.3432 0.097 Uiso 1 1 calc R . .
H39B H 0.9774 0.3034 0.4070 0.097 Uiso 1 1 calc R . .
H39C H 0.9711 0.3809 0.4032 0.097 Uiso 1 1 calc R . .
C40 C 0.6588(16) 0.1108(10) 0.3418(12) 0.060(4) Uani 0.42(5) 1 d PDU B 1
C41 C 0.544(2) 0.125(2) 0.317(2) 0.061(4) Uani 0.42(5) 1 d PDU B 1
H41A H 0.4984 0.0924 0.3339 0.092 Uiso 0.42(5) 1 calc PR B 1
H41B H 0.5362 0.1229 0.2719 0.092 Uiso 0.42(5) 1 calc PR B 1
H41C H 0.5240 0.1683 0.3307 0.092 Uiso 0.42(5) 1 calc PR B 1
C42 C 0.683(3) 0.0414(14) 0.318(2) 0.061(4) Uani 0.42(5) 1 d PDU B 1
H42A H 0.6360 0.0099 0.3343 0.091 Uiso 0.42(5) 1 calc PR B 1
H42B H 0.7550 0.0300 0.3321 0.091 Uiso 0.42(5) 1 calc PR B 1
H42C H 0.6740 0.0408 0.2725 0.091 Uiso 0.42(5) 1 calc PR B 1
C43 C 0.668(4) 0.109(2) 0.4142(12) 0.061(4) Uani 0.42(5) 1 d PDU B 1
H43A H 0.6194 0.0761 0.4278 0.092 Uiso 0.42(5) 1 calc PR B 1
H43B H 0.6507 0.1512 0.4304 0.092 Uiso 0.42(5) 1 calc PR B 1
H43C H 0.7387 0.0968 0.4298 0.092 Uiso 0.42(5) 1 calc PR B 1
C44 C 0.8828(10) 0.1324(6) 0.1461(6) 0.033(3) Uani 1 1 d . . .
C45 C 0.7985(10) 0.1153(6) 0.1025(6) 0.033(3) Uani 1 1 d . B .
C46 C 0.8017(11) 0.0533(7) 0.0720(7) 0.049(4) Uani 1 1 d . . .
H46A H 0.7447 0.0398 0.0442 0.059 Uiso 1 1 calc R B .
C47 C 0.8886(13) 0.0125(8) 0.0830(8) 0.063(5) Uani 1 1 d . B .
H47A H 0.8919 -0.0273 0.0610 0.075 Uiso 1 1 calc R . .
C48 C 0.9696(12) 0.0306(8) 0.1261(7) 0.050(4) Uani 1 1 d . . .
H48A H 1.0273 0.0025 0.1347 0.060 Uiso 1 1 calc R B .
C49 C 0.9665(11) 0.0903(7) 0.1572(7) 0.041(3) Uani 1 1 d . B .
H49A H 1.0226 0.1023 0.1863 0.049 Uiso 1 1 calc R . .
C50 C 0.7049(11) 0.1580(8) 0.0874(8) 0.049(4) Uani 1 1 d . . .
C51 C 1.0101(12) 0.3729(7) 0.1364(7) 0.048(4) Uani 1 1 d . . .
H51A H 0.9723 0.4073 0.1578 0.057 Uiso 1 1 calc R . .
C52 C 1.0952(11) 0.3453(7) 0.1728(8) 0.048(4) Uani 1 1 d . . .
H52A H 1.1063 0.3638 0.2156 0.057 Uiso 1 1 calc R . .
C53 C 1.1944(12) 0.3186(9) 0.1486(9) 0.066(5) Uani 1 1 d . . .
H53A H 1.2348 0.2951 0.1827 0.079 Uiso 1 1 calc R . .
H53B H 1.2371 0.3555 0.1365 0.079 Uiso 1 1 calc R . .
C54 C 1.1741(11) 0.2719(8) 0.0918(9) 0.063(5) Uani 1 1 d . . .
H54A H 1.1724 0.2973 0.0530 0.075 Uiso 1 1 calc R . .
H54B H 1.2318 0.2403 0.0920 0.075 Uiso 1 1 calc R . .
C55 C 1.0702(12) 0.2344(7) 0.0933(8) 0.052(4) Uani 1 1 d . . .
H55A H 1.0779 0.1861 0.0941 0.063 Uiso 1 1 calc R . .
C56 C 0.9766(11) 0.2559(7) 0.0644(7) 0.044(4) Uani 1 1 d . . .
H56A H 0.9300 0.2199 0.0481 0.053 Uiso 1 1 calc R . .
C57 C 0.9565(14) 0.3201(8) 0.0294(9) 0.073(5) Uani 1 1 d . . .
H57A H 0.9864 0.3174 -0.0109 0.088 Uiso 1 1 calc R . .
H57B H 0.8807 0.3264 0.0209 0.088 Uiso 1 1 calc R . .
C58 C 1.0026(13) 0.3790(8) 0.0653(8) 0.063(5) Uani 1 1 d . . .
H58A H 0.9599 0.4175 0.0530 0.076 Uiso 1 1 calc R . .
H58B H 1.0730 0.3869 0.0527 0.076 Uiso 1 1 calc R . .
N2 N 0.8855(8) 0.1939(5) 0.1780(5) 0.035(3) Uani 1 1 d . B .
O2 O 0.9217(7) 0.3037(4) 0.2419(4) 0.038(2) Uani 1 1 d . . .
Pt2 Pt 0.97263(4) 0.27254(2) 0.16216(3) 0.03335(15) Uani 1 1 d . B .
C59 C 0.3507(9) 0.3310(6) 0.3601(7) 0.050(3) Uani 0.82(13) 1 d PDU A 2
C60 C 0.312(3) 0.2716(6) 0.3194(10) 0.052(4) Uani 0.82(13) 1 d PDU A 2
H60A H 0.3319 0.2313 0.3415 0.078 Uiso 0.82(13) 1 calc PR A 2
H60B H 0.3436 0.2728 0.2800 0.078 Uiso 0.82(13) 1 calc PR A 2
H60C H 0.2365 0.2734 0.3113 0.078 Uiso 0.82(13) 1 calc PR A 2
C61 C 0.299(3) 0.3247(10) 0.4220(10) 0.053(4) Uani 0.82(13) 1 d PDU A 2
H61A H 0.3173 0.2829 0.4415 0.079 Uiso 0.82(13) 1 calc PR A 2
H61B H 0.2232 0.3274 0.4133 0.079 Uiso 0.82(13) 1 calc PR A 2
H61C H 0.3229 0.3600 0.4501 0.079 Uiso 0.82(13) 1 calc PR A 2
C62 C 0.4707(11) 0.3253(12) 0.376(2) 0.053(4) Uani 0.82(13) 1 d PDU A 2
H62A H 0.4870 0.2836 0.3966 0.079 Uiso 0.82(13) 1 calc PR A 2
H62B H 0.4946 0.3607 0.4043 0.079 Uiso 0.82(13) 1 calc PR A 2
H62C H 0.5055 0.3281 0.3381 0.079 Uiso 0.82(13) 1 calc PR A 2
C63 C 0.1762(13) 0.5571(8) 0.3560(9) 0.058(3) Uani 0.37(3) 1 d PDU A 2
C64 C 0.072(2) 0.5287(15) 0.375(2) 0.056(4) Uani 0.37(3) 1 d PDU A 2
H64A H 0.0340 0.5627 0.3950 0.083 Uiso 0.37(3) 1 calc PR A 2
H64B H 0.0867 0.4927 0.4041 0.083 Uiso 0.37(3) 1 calc PR A 2
H64C H 0.0303 0.5130 0.3381 0.083 Uiso 0.37(3) 1 calc PR A 2
C65 C 0.145(3) 0.6164(13) 0.3131(15) 0.057(4) Uani 0.37(3) 1 d PDU A 2
H65A H 0.1035 0.6469 0.3353 0.085 Uiso 0.37(3) 1 calc PR A 2
H65B H 0.1043 0.6012 0.2755 0.085 Uiso 0.37(3) 1 calc PR A 2
H65C H 0.2077 0.6383 0.3018 0.085 Uiso 0.37(3) 1 calc PR A 2
C66 C 0.241(3) 0.5839(18) 0.4152(13) 0.060(4) Uani 0.37(3) 1 d PDU A 2
H66A H 0.2000 0.6161 0.4355 0.090 Uiso 0.37(3) 1 calc PR A 2
H66B H 0.3045 0.6043 0.4032 0.090 Uiso 0.37(3) 1 calc PR A 2
H66C H 0.2593 0.5481 0.4440 0.090 Uiso 0.37(3) 1 calc PR A 2
C67 C 0.6624(11) 0.1114(7) 0.3459(7) 0.059(4) Uani 0.58(5) 1 d PDU B 2
C68 C 0.5506(14) 0.1389(12) 0.350(2) 0.062(4) Uani 0.58(5) 1 d PDU B 2
H68A H 0.5081 0.1063 0.3686 0.094 Uiso 0.58(5) 1 calc PR B 2
H68B H 0.5194 0.1495 0.3081 0.094 Uiso 0.58(5) 1 calc PR B 2
H68C H 0.5543 0.1783 0.3755 0.094 Uiso 0.58(5) 1 calc PR B 2
C69 C 0.648(2) 0.0482(10) 0.3061(12) 0.061(4) Uani 0.58(5) 1 d PDU B 2
H69A H 0.6033 0.0179 0.3259 0.092 Uiso 0.58(5) 1 calc PR B 2
H69B H 0.7160 0.0280 0.3029 0.092 Uiso 0.58(5) 1 calc PR B 2
H69C H 0.6167 0.0592 0.2645 0.092 Uiso 0.58(5) 1 calc PR B 2
C70 C 0.709(2) 0.0915(15) 0.4124(9) 0.061(4) Uani 0.58(5) 1 d PDU B 2
H70A H 0.6630 0.0602 0.4300 0.092 Uiso 0.58(5) 1 calc PR B 2
H70B H 0.7162 0.1301 0.4389 0.092 Uiso 0.58(5) 1 calc PR B 2
H70C H 0.7774 0.0717 0.4099 0.092 Uiso 0.58(5) 1 calc PR B 2

loop_
_atom_site_aniso_label
_atom_site_aniso_U_11
_atom_site_aniso_U_22
_atom_site_aniso_U_33
_atom_site_aniso_U_23
_atom_site_aniso_U_13
_atom_site_aniso_U_12
C1 0.027(7) 0.042(9) 0.041(9) 0.007(7) -0.007(6) 0.005(6)
C2 0.028(7) 0.023(8) 0.044(10) 0.006(6) 0.005(6) -0.004(5)
C3 0.032(7) 0.039(9) 0.046(9) 0.006(7) 0.014(6) -0.006(6)
C4 0.035(7) 0.037(9) 0.045(10) -0.008(7) 0.003(7) 0.006(6)
C5 0.035(7) 0.023(8) 0.045(9) 0.003(6) 0.004(6) 0.005(6)
C6 0.023(6) 0.023(8) 0.043(9) 0.002(6) -0.001(6) -0.006(5)
C7 0.053(7) 0.044(7) 0.056(7) 0.015(6) 0.001(6) 0.000(6)
C8 0.053(8) 0.044(8) 0.056(8) 0.015(7) 0.002(7) -0.002(7)
C9 0.053(8) 0.044(8) 0.056(9) 0.015(7) 0.001(7) 0.002(7)
C10 0.053(8) 0.045(8) 0.056(8) 0.015(7) 0.001(7) -0.001(7)
C11 0.044(6) 0.069(6) 0.061(6) -0.002(6) 0.016(5) 0.011(5)
C12 0.028(6) 0.069(7) 0.053(7) 0.001(6) 0.023(5) 0.017(5)
C13 0.049(7) 0.065(7) 0.067(8) -0.005(6) 0.014(7) 0.012(6)
C14 0.058(7) 0.077(8) 0.063(7) -0.004(7) 0.012(7) 0.012(7)
C15 0.026(7) 0.033(8) 0.038(8) 0.000(6) 0.002(6) 0.007(6)
C16 0.027(7) 0.040(9) 0.047(9) 0.002(7) 0.004(6) 0.011(6)
C17 0.036(8) 0.051(10) 0.051(10) 0.013(8) -0.003(7) 0.013(7)
C18 0.078(12) 0.042(10) 0.045(10) 0.014(8) 0.007(9) 0.006(9)
C19 0.048(9) 0.046(11) 0.061(12) -0.001(8) 0.002(9) -0.017(7)
C20 0.042(8) 0.042(9) 0.047(9) 0.006(8) -0.008(6) 0.012(8)
C21 0.029(8) 0.052(11) 0.059(12) 0.009(9) -0.004(7) 0.012(7)
C22 0.039(9) 0.040(10) 0.081(14) -0.011(9) -0.011(8) 0.003(7)
C23 0.040(8) 0.045(10) 0.058(11) 0.003(8) 0.009(7) 0.030(7)
C24 0.041(9) 0.060(11) 0.050(11) -0.004(9) 0.003(7) 0.009(8)
C25 0.047(10) 0.078(14) 0.063(13) -0.010(10) 0.025(9) 0.004(8)
C26 0.049(9) 0.056(11) 0.052(11) 0.006(8) 0.019(8) 0.012(8)
C27 0.055(10) 0.074(13) 0.053(11) 0.008(10) 0.011(9) 0.026(9)
C28 0.054(10) 0.104(16) 0.052(12) -0.021(11) -0.002(8) 0.027(10)
C29 0.046(9) 0.081(14) 0.064(13) -0.034(10) -0.007(8) 0.018(9)
N1 0.034(6) 0.030(7) 0.046(8) 0.007(6) 0.008(5) 0.008(5)
O1 0.033(5) 0.031(6) 0.046(6) 0.001(4) 0.008(4) 0.004(4)
Pt1 0.0298(3) 0.0378(3) 0.0433(4) -0.0001(3) 0.0032(2) 0.0100(3)
F1 0.053(6) 0.089(8) 0.131(10) -0.054(7) 0.005(6) -0.005(5)
F2 0.052(6) 0.087(8) 0.115(9) 0.031(7) -0.041(6) -0.009(5)
F3 0.063(6) 0.084(8) 0.066(7) -0.003(6) -0.001(5) -0.037(5)
F4 0.052(6) 0.118(9) 0.059(7) -0.005(6) 0.011(5) 0.027(5)
F5 0.048(5) 0.056(7) 0.101(8) 0.010(6) -0.001(5) 0.012(4)
F6 0.051(6) 0.086(8) 0.096(8) -0.019(6) -0.039(5) 0.004(5)
C30 0.022(7) 0.042(9) 0.036(9) -0.003(7) 0.001(6) 0.003(6)
C31 0.027(7) 0.041(9) 0.034(9) -0.004(7) -0.006(6) 0.006(6)
C32 0.047(8) 0.045(10) 0.041(9) -0.004(7) 0.010(7) 0.000(7)
C33 0.025(7) 0.037(9) 0.052(10) -0.012(7) 0.007(6) -0.004(6)
C34 0.031(7) 0.022(8) 0.047(9) -0.008(6) -0.002(6) -0.002(5)
C35 0.030(7) 0.032(8) 0.033(8) -0.005(6) -0.003(6) 0.003(6)
C36 0.041(8) 0.042(10) 0.049(10) -0.010(8) 0.000(7) 0.005(7)
C37 0.089(13) 0.035(11) 0.083(14) -0.022(9) 0.003(11) 0.016(8)
C38 0.085(13) 0.063(13) 0.062(13) -0.033(10) 0.008(10) 0.000(9)
C39 0.060(10) 0.053(11) 0.075(13) -0.020(9) -0.024(9) -0.001(8)
C40 0.057(7) 0.059(8) 0.065(8) 0.001(6) 0.019(7) -0.014(6)
C41 0.058(8) 0.061(9) 0.067(10) 0.000(8) 0.016(8) -0.015(7)
C42 0.058(9) 0.059(8) 0.067(9) 0.003(7) 0.019(8) -0.016(7)
C43 0.059(9) 0.062(9) 0.066(9) 0.003(7) 0.019(8) -0.015(8)
C44 0.045(8) 0.022(8) 0.033(8) -0.006(6) 0.006(6) -0.002(6)
C45 0.033(7) 0.026(8) 0.038(8) 0.004(6) -0.006(6) -0.001(6)
C46 0.055(9) 0.033(9) 0.058(11) -0.019(8) -0.003(8) -0.007(7)
C47 0.073(12) 0.036(10) 0.076(13) -0.014(9) -0.007(10) 0.008(8)
C48 0.056(10) 0.044(10) 0.049(11) 0.013(8) 0.001(8) 0.013(8)
C49 0.035(7) 0.042(9) 0.045(9) -0.003(8) 0.000(6) 0.007(7)
C50 0.035(8) 0.045(11) 0.064(12) 0.001(9) -0.005(8) -0.005(7)
C51 0.061(10) 0.025(9) 0.054(11) -0.001(7) -0.005(8) -0.019(7)
C52 0.039(8) 0.047(10) 0.057(11) 0.003(8) -0.001(7) -0.024(7)
C53 0.041(9) 0.081(14) 0.073(14) 0.001(11) 0.000(9) -0.023(9)
C54 0.029(8) 0.065(13) 0.094(16) 0.015(10) 0.009(9) -0.003(7)
C55 0.056(10) 0.032(9) 0.073(12) 0.004(8) 0.027(9) -0.010(7)
C56 0.042(8) 0.037(9) 0.054(11) 0.011(8) 0.010(7) 0.002(7)
C57 0.084(13) 0.064(13) 0.069(14) 0.009(10) -0.006(10) -0.030(10)
C58 0.062(11) 0.063(12) 0.060(12) 0.021(9) -0.018(9) -0.005(9)
N2 0.039(6) 0.030(7) 0.037(7) 0.006(5) 0.014(5) -0.012(5)
O2 0.048(5) 0.012(5) 0.055(7) -0.009(4) 0.008(5) -0.011(4)
Pt2 0.0282(3) 0.0297(3) 0.0414(3) 0.0003(3) -0.0007(2) -0.0025(2)
C59 0.052(6) 0.043(6) 0.055(7) 0.014(5) 0.000(5) -0.001(5)
C60 0.054(8) 0.044(7) 0.057(8) 0.015(6) 0.002(6) -0.004(6)
C61 0.054(8) 0.045(7) 0.057(8) 0.016(6) 0.000(6) -0.001(6)
C62 0.053(7) 0.046(7) 0.058(8) 0.016(6) -0.001(6) 0.004(6)
C63 0.045(6) 0.069(7) 0.061(7) -0.002(6) 0.017(6) 0.011(5)
C64 0.040(6) 0.068(7) 0.061(7) -0.002(6) 0.017(6) 0.013(6)
C65 0.045(8) 0.064(8) 0.064(8) -0.004(7) 0.015(7) 0.012(7)
C66 0.048(7) 0.071(8) 0.062(8) -0.003(7) 0.016(7) 0.007(7)
C67 0.057(7) 0.058(7) 0.065(8) 0.001(6) 0.020(7) -0.015(6)
C68 0.058(8) 0.064(9) 0.067(10) -0.001(8) 0.018(8) -0.010(7)
C69 0.060(9) 0.059(8) 0.067(9) 0.002(7) 0.019(8) -0.017(7)
C70 0.061(9) 0.060(9) 0.066(9) 0.002(7) 0.018(8) -0.012(7)

loop_
_atom_type_symbol
_atom_type_description
_atom_type_scat_dispersion_real
_atom_type_scat_dispersion_imag
_atom_type_scat_source
C C 0.0033 0.0016 'International Tables Vol C Tables 4.2.6.8 and 6.1.1.4'
H H 0.0000 0.0000 'International Tables Vol C Tables 4.2.6.8 and 6.1.1.4'
N N 0.0061 0.0033 'International Tables Vol C Tables 4.2.6.8 and 6.1.1.4'
O O 0.0106 0.0060 'International Tables Vol C Tables 4.2.6.8 and 6.1.1.4'
F F 0.0171 0.0103 'International Tables Vol C Tables 4.2.6.8 and 6.1.1.4'
Pt Pt -1.7033 8.3905 'International Tables Vol C Tables 4.2.6.8 and 6.1.1.4'

loop_
_exptl_crystal_face_index_h
_exptl_crystal_face_index_k
_exptl_crystal_face_index_l
_exptl_crystal_face_perp_dist
0.00 1.00 0.00 0.1300
1.00 1.00 1.00 0.1300
1.00 -1.00 0.00 0.0600
-1.00 1.00 0.00 0.0900
-1.00 -2.00 -1.00 0.1200
0.00 0.00 -1.00 0.0100
0.00 0.00 1.00 0.0100

loop_
_geom_angle_atom_site_label_1
_geom_angle_atom_site_label_2
_geom_angle_atom_site_label_3
_geom_angle
_geom_angle_site_symmetry_1
_geom_angle_site_symmetry_3
_geom_angle_publ_flag
O1 C1 C6 116.6(12) . . ?
O1 C1 C2 123.4(12) . . ?
C6 C1 C2 120.0(12) . . ?
C3 C2 C1 117.8(10) . . ?
C3 C2 C7 121(2) . . ?
C1 C2 C7 121(2) . . ?
C3 C2 C59 122.6(11) . . ?
C1 C2 C59 119.5(10) . . ?
C2 C3 C4 123.4(12) . . ?
C2 C3 H3A 118.3 . . ?
C4 C3 H3A 118.3 . . ?
C5 C4 C3 118.1(10) . . ?
C5 C4 C63 122.2(12) . . ?
C3 C4 C63 119.5(12) . . ?
C5 C4 C11 119.8(13) . . ?
C3 C4 C11 122.0(13) . . ?
C4 C5 C6 120.3(12) . . ?
C4 C5 H5A 119.9 . . ?
C6 C5 H5A 119.9 . . ?
N1 C6 C5 124.5(12) . . ?
N1 C6 C1 115.0(11) . . ?
C5 C6 C1 120.4(12) . . ?
C2 C7 C10 111.5(10) . . ?
C2 C7 C8 111.5(10) . . ?
C10 C7 C8 108.7(8) . . ?
C2 C7 C9 111.3(10) . . ?
C10 C7 C9 107.6(8) . . ?
C8 C7 C9 106.1(8) . . ?
C7 C8 H8A 109.5 . . ?
C7 C8 H8B 109.5 . . ?
H8A C8 H8B 109.5 . . ?
C7 C8 H8C 109.5 . . ?
H8A C8 H8C 109.5 . . ?
H8B C8 H8C 109.5 . . ?
C7 C9 H9A 109.5 . . ?
C7 C9 H9B 109.5 . . ?
H9A C9 H9B 109.5 . . ?
C7 C9 H9C 109.5 . . ?
H9A C9 H9C 109.5 . . ?
H9B C9 H9C 109.5 . . ?
C7 C10 H10A 109.5 . . ?
C7 C10 H10B 109.5 . . ?
H10A C10 H10B 109.5 . . ?
C7 C10 H10C 109.5 . . ?
H10A C10 H10C 109.5 . . ?
H10B C10 H10C 109.5 . . ?
C12 C11 C4 110.4(12) . . ?
C12 C11 C14 108.9(9) . . ?
C4 C11 C14 112.3(14) . . ?
C12 C11 C13 105.2(8) . . ?
C4 C11 C13 112.7(14) . . ?
C14 C11 C13 107.0(8) . . ?
C11 C12 H12A 109.5 . . ?
C11 C12 H12B 109.5 . . ?
H12A C12 H12B 109.5 . . ?
C11 C12 H12C 109.5 . . ?
H12A C12 H12C 109.5 . . ?
H12B C12 H12C 109.5 . . ?
C11 C13 H13A 109.5 . . ?
C11 C13 H13B 109.5 . . ?
H13A C13 H13B 109.5 . . ?
C11 C13 H13C 109.5 . . ?
H13A C13 H13C 109.5 . . ?
H13B C13 H13C 109.5 . . ?
C11 C14 H14A 109.5 . . ?
C11 C14 H14B 109.5 . . ?
H14A C14 H14B 109.5 . . ?
C11 C14 H14C 109.5 . . ?
H14A C14 H14C 109.5 . . ?
H14B C14 H14C 109.5 . . ?
C20 C15 C16 115.6(12) . . ?
C20 C15 N1 121.2(12) . . ?
C16 C15 N1 123.3(12) . . ?
C17 C16 C15 121.3(13) . . ?
C17 C16 C21 117.9(12) . . ?
C15 C16 C21 120.8(13) . . ?
C16 C17 C18 120.8(13) . . ?
C16 C17 H17A 119.6 . . ?
C18 C17 H17A 119.6 . . ?
C19 C18 C17 118.5(14) . . ?
C19 C18 H18A 120.7 . . ?
C17 C18 H18A 120.7 . . ?
C20 C19 C18 121.0(14) . . ?
C20 C19 H19A 119.5 . . ?
C18 C19 H19A 119.5 . . ?
C19 C20 C15 122.8(14) . . ?
C19 C20 H20A 118.6 . . ?
C15 C20 H20A 118.6 . . ?
F1 C21 F2 106.8(15) . . ?
F1 C21 F3 105.0(13) . . ?
F2 C21 F3 104.1(12) . . ?
F1 C21 C16 114.4(12) . . ?
F2 C21 C16 112.4(13) . . ?
F3 C21 C16 113.3(14) . . ?
C23 C22 C29 123.6(15) . . ?
C23 C22 Pt1 71.6(8) . . ?
C29 C22 Pt1 111.2(11) . . ?
C23 C22 H22A 114.3 . . ?
C29 C22 H22A 114.3 . . ?
Pt1 C22 H22A 114.3 . . ?
C22 C23 C24 127.1(15) . . ?
C22 C23 Pt1 70.4(8) . . ?
C24 C23 Pt1 108.1(10) . . ?
C22 C23 H23A 114.0 . . ?
C24 C23 H23A 114.0 . . ?
Pt1 C23 H23A 114.0 . . ?
C25 C24 C23 114.4(13) . . ?
C25 C24 H24A 108.7 . . ?
C23 C24 H24A 108.7 . . ?
C25 C24 H24B 108.7 . . ?
C23 C24 H24B 108.7 . . ?
H24A C24 H24B 107.6 . . ?
C24 C25 C26 111.7(12) . . ?
C24 C25 H25A 109.3 . . ?
C26 C25 H25A 109.3 . . ?
C24 C25 H25B 109.3 . . ?
C26 C25 H25B 109.3 . . ?
H25A C25 H25B 107.9 . . ?
C27 C26 C25 124.2(15) . . ?
C27 C26 Pt1 70.2(9) . . ?
C25 C26 Pt1 112.3(10) . . ?
C27 C26 H26A 114.1 . . ?
C25 C26 H26A 114.1 . . ?
Pt1 C26 H26A 114.1 . . ?
C26 C27 C28 127.1(14) . . ?
C26 C27 Pt1 72.2(9) . . ?
C28 C27 Pt1 107.7(12) . . ?
C26 C27 H27A 113.8 . . ?
C28 C27 H27A 113.8 . . ?
Pt1 C27 H27A 113.8 . . ?
C29 C28 C27 114.3(14) . . ?
C29 C28 H28A 108.7 . . ?
C27 C28 H28A 108.7 . . ?
C29 C28 H28B 108.7 . . ?
C27 C28 H28B 108.7 . . ?
H28A C28 H28B 107.6 . . ?
C28 C29 C22 112.0(13) . . ?
C28 C29 H29A 109.2 . . ?
C22 C29 H29A 109.2 . . ?
C28 C29 H29B 109.2 . . ?
C22 C29 H29B 109.2 . . ?
H29A C29 H29B 107.9 . . ?
C6 N1 C15 119.1(10) . . ?
C6 N1 Pt1 112.6(8) . . ?
C15 N1 Pt1 126.9(8) . . ?
C1 O1 Pt1 113.8(8) . . ?
O1 Pt1 N1 81.9(4) . . ?
O1 Pt1 C27 159.7(5) . . ?
N1 Pt1 C27 96.7(5) . . ?
O1 Pt1 C22 91.8(5) . . ?
N1 Pt1 C22 158.2(5) . . ?
C27 Pt1 C22 82.0(7) . . ?
O1 Pt1 C26 162.4(5) . . ?
N1 Pt1 C26 102.6(5) . . ?
C27 Pt1 C26 37.6(6) . . ?
C22 Pt1 C26 89.7(6) . . ?
O1 Pt1 C23 89.2(5) . . ?
N1 Pt1 C23 160.9(5) . . ?
C27 Pt1 C23 97.4(6) . . ?
C22 Pt1 C23 38.0(5) . . ?
C26 Pt1 C23 81.2(6) . . ?
O2 C30 C31 121.8(12) . . ?
O2 C30 C35 116.5(11) . . ?
C31 C30 C35 121.7(12) . . ?
C30 C31 C32 115.9(12) . . ?
C30 C31 C36 121.3(12) . . ?
C32 C31 C36 122.7(13) . . ?
C33 C32 C31 123.4(12) . . ?
C33 C32 H32A 118.3 . . ?
C31 C32 H32A 118.3 . . ?
C34 C33 C32 118.8(10) . . ?
C34 C33 C40 121.2(14) . . ?
C32 C33 C40 119.8(14) . . ?
C34 C33 C67 123.8(11) . . ?
C32 C33 C67 117.4(11) . . ?
C33 C34 C35 120.7(12) . . ?
C33 C34 H34A 119.7 . . ?
C35 C34 H34A 119.7 . . ?
C34 C35 C30 119.5(12) . . ?
C34 C35 N2 125.0(12) . . ?
C30 C35 N2 115.5(11) . . ?
C39 C36 C31 109.4(11) . . ?
C39 C36 C37 110.3(13) . . ?
C31 C36 C37 109.7(12) . . ?
C39 C36 C38 107.7(14) . . ?
C31 C36 C38 111.5(12) . . ?
C37 C36 C38 108.2(12) . . ?
C36 C37 H37A 109.5 . . ?
C36 C37 H37B 109.5 . . ?
H37A C37 H37B 109.5 . . ?
C36 C37 H37C 109.5 . . ?
H37A C37 H37C 109.5 . . ?
H37B C37 H37C 109.5 . . ?
C36 C38 H38A 109.5 . . ?
C36 C38 H38B 109.5 . . ?
H38A C38 H38B 109.5 . . ?
C36 C38 H38C 109.5 . . ?
H38A C38 H38C 109.5 . . ?
H38B C38 H38C 109.5 . . ?
C36 C39 H39A 109.5 . . ?
C36 C39 H39B 109.5 . . ?
H39A C39 H39B 109.5 . . ?
C36 C39 H39C 109.5 . . ?
H39A C39 H39C 109.5 . . ?
H39B C39 H39C 109.5 . . ?
C33 C40 C43 112(2) . . ?
C33 C40 C42 110(2) . . ?
C43 C40 C42 107.8(9) . . ?
C33 C40 C41 112(2) . . ?
C43 C40 C41 109.0(9) . . ?
C42 C40 C41 105.9(9) . . ?
C40 C41 H41A 109.5 . . ?
C40 C41 H41B 109.5 . . ?
H41A C41 H41B 109.5 . . ?
C40 C41 H41C 109.5 . . ?
H41A C41 H41C 109.5 . . ?
H41B C41 H41C 109.5 . . ?
C40 C42 H42A 109.5 . . ?
C40 C42 H42B 109.5 . . ?
H42A C42 H42B 109.5 . . ?
C40 C42 H42C 109.5 . . ?
H42A C42 H42C 109.5 . . ?
H42B C42 H42C 109.5 . . ?
C40 C43 H43A 109.5 . . ?
C40 C43 H43B 109.5 . . ?
H43A C43 H43B 109.5 . . ?
C40 C43 H43C 109.5 . . ?
H43A C43 H43C 109.5 . . ?
H43B C43 H43C 109.5 . . ?
C49 C44 C45 120.0(12) . . ?
C49 C44 N2 118.7(12) . . ?
C45 C44 N2 121.2(12) . . ?
C44 C45 C46 118.1(12) . . ?
C44 C45 C50 123.6(12) . . ?
C46 C45 C50 118.3(13) . . ?
C47 C46 C45 120.6(14) . . ?
C47 C46 H46A 119.7 . . ?
C45 C46 H46A 119.7 . . ?
C48 C47 C46 119.7(15) . . ?
C48 C47 H47A 120.1 . . ?
C46 C47 H47A 120.1 . . ?
C47 C48 C49 120.2(14) . . ?
C47 C48 H48A 119.9 . . ?
C49 C48 H48A 119.9 . . ?
C44 C49 C48 121.3(14) . . ?
C44 C49 H49A 119.3 . . ?
C48 C49 H49A 119.3 . . ?
F4 C50 F6 105.2(12) . . ?
F4 C50 F5 105.8(13) . . ?
F6 C50 F5 104.4(13) . . ?
F4 C50 C45 115.1(14) . . ?
F6 C50 C45 113.3(13) . . ?
F5 C50 C45 112.2(12) . . ?
C52 C51 C58 124.3(15) . . ?
C52 C51 Pt2 70.2(8) . . ?
C58 C51 Pt2 109.5(10) . . ?
C52 C51 H51A 114.7 . . ?
C58 C51 H51A 114.7 . . ?
Pt2 C51 H51A 114.7 . . ?
C51 C52 C53 126.1(15) . . ?
C51 C52 Pt2 72.3(8) . . ?
C53 C52 Pt2 110.1(10) . . ?
C51 C52 H52A 113.6 . . ?
C53 C52 H52A 113.6 . . ?
Pt2 C52 H52A 113.6 . . ?
C52 C53 C54 113.8(13) . . ?
C52 C53 H53A 108.8 . . ?
C54 C53 H53A 108.8 . . ?
C52 C53 H53B 108.8 . . ?
C54 C53 H53B 108.8 . . ?
H53A C53 H53B 107.7 . . ?
C55 C54 C53 111.8(13) . . ?
C55 C54 H54A 109.3 . . ?
C53 C54 H54A 109.3 . . ?
C55 C54 H54B 109.3 . . ?
C53 C54 H54B 109.3 . . ?
H54A C54 H54B 107.9 . . ?
C56 C55 C54 123.8(14) . . ?
C56 C55 Pt2 69.9(9) . . ?
C54 C55 Pt2 113.1(11) . . ?
C56 C55 H55A 114.1 . . ?
C54 C55 H55A 114.1 . . ?
Pt2 C55 H55A 114.1 . . ?
C55 C56 C57 126.9(14) . . ?
C55 C56 Pt2 72.9(9) . . ?
C57 C56 Pt2 109.3(11) . . ?
C55 C56 H56A 113.3 . . ?
C57 C56 H56A 113.3 . . ?
Pt2 C56 H56A 113.3 . . ?
C58 C57 C56 113.1(14) . . ?
C58 C57 H57A 109.0 . . ?
C56 C57 H57A 109.0 . . ?
C58 C57 H57B 109.0 . . ?
C56 C57 H57B 109.0 . . ?
H57A C57 H57B 107.8 . . ?
C57 C58 C51 115.4(13) . . ?
C57 C58 H58A 108.4 . . ?
C51 C58 H58A 108.4 . . ?
C57 C58 H58B 108.4 . . ?
C51 C58 H58B 108.4 . . ?
H58A C58 H58B 107.5 . . ?
C35 N2 C44 119.4(10) . . ?
C35 N2 Pt2 111.6(8) . . ?
C44 N2 Pt2 127.8(8) . . ?
C30 O2 Pt2 113.3(8) . . ?
O2 Pt2 N2 83.0(4) . . ?
O2 Pt2 C56 159.5(5) . . ?
N2 Pt2 C56 96.0(5) . . ?
O2 Pt2 C52 89.1(5) . . ?
N2 Pt2 C52 161.0(5) . . ?
C56 Pt2 C52 97.4(6) . . ?
O2 Pt2 C55 163.0(5) . . ?
N2 Pt2 C55 101.2(5) . . ?
C56 Pt2 C55 37.2(5) . . ?
C52 Pt2 C55 81.8(6) . . ?
O2 Pt2 C51 90.9(5) . . ?
N2 Pt2 C51 158.9(5) . . ?
C56 Pt2 C51 82.8(6) . . ?
C52 Pt2 C51 37.6(5) . . ?
C55 Pt2 C51 90.5(6) . . ?
C61 C59 C60 106.2(8) . . ?
C61 C59 C2 112.0(8) . . ?
C60 C59 C2 111.2(8) . . ?
C61 C59 C62 107.6(8) . . ?
C60 C59 C62 109.1(8) . . ?
C2 C59 C62 110.6(8) . . ?
C59 C60 H60A 109.5 . . ?
C59 C60 H60B 109.5 . . ?
H60A C60 H60B 109.5 . . ?
C59 C60 H60C 109.5 . . ?
H60A C60 H60C 109.5 . . ?
H60B C60 H60C 109.5 . . ?
C59 C61 H61A 109.5 . . ?
C59 C61 H61B 109.5 . . ?
H61A C61 H61B 109.5 . . ?
C59 C61 H61C 109.5 . . ?
H61A C61 H61C 109.5 . . ?
H61B C61 H61C 109.5 . . ?
C59 C62 H62A 109.5 . . ?
C59 C62 H62B 109.5 . . ?
H62A C62 H62B 109.5 . . ?
C59 C62 H62C 109.5 . . ?
H62A C62 H62C 109.5 . . ?
H62B C62 H62C 109.5 . . ?
C64 C63 C4 112.0(9) . . ?
C64 C63 C65 105.5(9) . . ?
C4 C63 C65 112.1(9) . . ?
C64 C63 C66 109.1(9) . . ?
C4 C63 C66 110.6(9) . . ?
C65 C63 C66 107.4(9) . . ?
C63 C64 H64A 109.5 . . ?
C63 C64 H64B 109.5 . . ?
H64A C64 H64B 109.5 . . ?
C63 C64 H64C 109.5 . . ?
H64A C64 H64C 109.5 . . ?
H64B C64 H64C 109.5 . . ?
C63 C65 H65A 109.5 . . ?
C63 C65 H65B 109.5 . . ?
H65A C65 H65B 109.5 . . ?
C63 C65 H65C 109.5 . . ?
H65A C65 H65C 109.5 . . ?
H65B C65 H65C 109.5 . . ?
C63 C66 H66A 109.5 . . ?
C63 C66 H66B 109.5 . . ?
H66A C66 H66B 109.5 . . ?
C63 C66 H66C 109.5 . . ?
H66A C66 H66C 109.5 . . ?
H66B C66 H66C 109.5 . . ?
C33 C67 C70 110.7(9) . . ?
C33 C67 C69 111.4(9) . . ?
C70 C67 C69 107.7(8) . . ?
C33 C67 C68 112.0(9) . . ?
C70 C67 C68 109.0(9) . . ?
C69 C67 C68 105.7(8) . . ?
C67 C68 H68A 109.5 . . ?
C67 C68 H68B 109.5 . . ?
H68A C68 H68B 109.5 . . ?
C67 C68 H68C 109.5 . . ?
H68A C68 H68C 109.5 . . ?
H68B C68 H68C 109.5 . . ?
C67 C69 H69A 109.5 . . ?
C67 C69 H69B 109.5 . . ?
H69A C69 H69B 109.5 . . ?
C67 C69 H69C 109.5 . . ?
H69A C69 H69C 109.5 . . ?
H69B C69 H69C 109.5 . . ?
C67 C70 H70A 109.5 . . ?
C67 C70 H70B 109.5 . . ?
H70A C70 H70B 109.5 . . ?
C67 C70 H70C 109.5 . . ?
H70A C70 H70C 109.5 . . ?
H70B C70 H70C 109.5 . . ?

loop_
_geom_bond_atom_site_label_1
_geom_bond_atom_site_label_2
_geom_bond_distance
_geom_bond_site_symmetry_2
_geom_bond_publ_flag
C1 O1 1.335(15) . ?
C1 C6 1.398(17) . ?
C1 C2 1.399(17) . ?
C2 C3 1.383(16) . ?
C2 C7 1.530(12) . ?
C2 C59 1.530(11) . ?
C3 C4 1.387(18) . ?
C3 H3A 0.9300 . ?
C4 C5 1.386(17) . ?
C4 C63 1.529(12) . ?
C4 C11 1.530(12) . ?
C5 C6 1.391(16) . ?
C5 H5A 0.9300 . ?
C6 N1 1.376(16) . ?
C7 C10 1.531(9) . ?
C7 C8 1.532(9) . ?
C7 C9 1.532(9) . ?
C8 H8A 0.9600 . ?
C8 H8B 0.9600 . ?
C8 H8C 0.9600 . ?
C9 H9A 0.9600 . ?
C9 H9B 0.9600 . ?
C9 H9C 0.9600 . ?
C10 H10A 0.9600 . ?
C10 H10B 0.9600 . ?
C10 H10C 0.9600 . ?
C11 C12 1.528(9) . ?
C11 C14 1.534(9) . ?
C11 C13 1.538(9) . ?
C12 H12A 0.9600 . ?
C12 H12B 0.9600 . ?
C12 H12C 0.9600 . ?
C13 H13A 0.9600 . ?
C13 H13B 0.9600 . ?
C13 H13C 0.9600 . ?
C14 H14A 0.9600 . ?
C14 H14B 0.9600 . ?
C14 H14C 0.9600 . ?
C15 C20 1.393(18) . ?
C15 C16 1.404(17) . ?
C15 N1 1.407(16) . ?
C16 C17 1.363(19) . ?
C16 C21 1.51(2) . ?
C17 C18 1.39(2) . ?
C17 H17A 0.9300 . ?
C18 C19 1.35(2) . ?
C18 H18A 0.9300 . ?
C19 C20 1.351(19) . ?
C19 H19A 0.9300 . ?
C20 H20A 0.9300 . ?
C21 F1 1.302(17) . ?
C21 F2 1.312(16) . ?
C21 F3 1.313(17) . ?
C22 C23 1.402(19) . ?
C22 C29 1.53(2) . ?
C22 Pt1 2.144(15) . ?
C22 H22A 0.9800 . ?
C23 C24 1.504(19) . ?
C23 Pt1 2.160(12) . ?
C23 H23A 0.9800 . ?
C24 C25 1.49(2) . ?
C24 H24A 0.9700 . ?
C24 H24B 0.9700 . ?
C25 C26 1.535(19) . ?
C25 H25A 0.9700 . ?
C25 H25B 0.9700 . ?
C26 C27 1.38(2) . ?
C26 Pt1 2.155(14) . ?
C26 H26A 0.9800 . ?
C27 C28 1.49(2) . ?
C27 Pt1 2.128(16) . ?
C27 H27A 0.9800 . ?
C28 C29 1.49(2) . ?
C28 H28A 0.9700 . ?
C28 H28B 0.9700 . ?
C29 H29A 0.9700 . ?
C29 H29B 0.9700 . ?
N1 Pt1 1.973(10) . ?
O1 Pt1 1.961(8) . ?
F4 C50 1.334(17) . ?
F5 C50 1.335(16) . ?
F6 C50 1.335(17) . ?
C30 O2 1.358(15) . ?
C30 C31 1.399(18) . ?
C30 C35 1.405(18) . ?
C31 C32 1.405(18) . ?
C31 C36 1.516(19) . ?
C32 C33 1.393(18) . ?
C32 H32A 0.9300 . ?
C33 C34 1.367(17) . ?
C33 C40 1.529(12) . ?
C33 C67 1.530(12) . ?
C34 C35 1.394(17) . ?
C34 H34A 0.9300 . ?
C35 N2 1.405(15) . ?
C36 C39 1.504(18) . ?
C36 C37 1.53(2) . ?
C36 C38 1.53(2) . ?
C37 H37A 0.9600 . ?
C37 H37B 0.9600 . ?
C37 H37C 0.9600 . ?
C38 H38A 0.9600 . ?
C38 H38B 0.9600 . ?
C38 H38C 0.9600 . ?
C39 H39A 0.9600 . ?
C39 H39B 0.9600 . ?
C39 H39C 0.9600 . ?
C40 C43 1.530(9) . ?
C40 C42 1.531(9) . ?
C40 C41 1.532(9) . ?
C41 H41A 0.9600 . ?
C41 H41B 0.9600 . ?
C41 H41C 0.9600 . ?
C42 H42A 0.9600 . ?
C42 H42B 0.9600 . ?
C42 H42C 0.9600 . ?
C43 H43A 0.9600 . ?
C43 H43B 0.9600 . ?
C43 H43C 0.9600 . ?
C44 C49 1.362(17) . ?
C44 C45 1.391(17) . ?
C44 N2 1.413(16) . ?
C45 C46 1.412(18) . ?
C45 C50 1.478(19) . ?
C46 C47 1.38(2) . ?
C46 H46A 0.9300 . ?
C47 C48 1.36(2) . ?
C47 H47A 0.9300 . ?
C48 C49 1.376(19) . ?
C48 H48A 0.9300 . ?
C49 H49A 0.9300 . ?
C51 C52 1.384(19) . ?
C51 C58 1.51(2) . ?
C51 Pt2 2.163(13) . ?
C51 H51A 0.9800 . ?
C52 C53 1.50(2) . ?
C52 Pt2 2.136(12) . ?
C52 H52A 0.9800 . ?
C53 C54 1.53(2) . ?
C53 H53A 0.9700 . ?
C53 H53B 0.9700 . ?
C54 C55 1.524(18) . ?
C54 H54A 0.9700 . ?
C54 H54B 0.9700 . ?
C55 C56 1.36(2) . ?
C55 Pt2 2.143(14) . ?
C55 H55A 0.9800 . ?
C56 C57 1.50(2) . ?
C56 Pt2 2.105(15) . ?
C56 H56A 0.9800 . ?
C57 C58 1.50(2) . ?
C57 H57A 0.9700 . ?
C57 H57B 0.9700 . ?
C58 H58A 0.9700 . ?
C58 H58B 0.9700 . ?
N2 Pt2 1.980(10) . ?
O2 Pt2 1.970(9) . ?
C59 C61 1.528(8) . ?
C59 C60 1.530(8) . ?
C59 C62 1.533(8) . ?
C60 H60A 0.9600 . ?
C60 H60B 0.9600 . ?
C60 H60C 0.9600 . ?
C61 H61A 0.9600 . ?
C61 H61B 0.9600 . ?
C61 H61C 0.9600 . ?
C62 H62A 0.9600 . ?
C62 H62B 0.9600 . ?
C62 H62C 0.9600 . ?
C63 C64 1.529(9) . ?
C63 C65 1.534(9) . ?
C63 C66 1.534(9) . ?
C64 H64A 0.9600 . ?
C64 H64B 0.9600 . ?
C64 H64C 0.9600 . ?
C65 H65A 0.9600 . ?
C65 H65B 0.9600 . ?
C65 H65C 0.9600 . ?
C66 H66A 0.9600 . ?
C66 H66B 0.9600 . ?
C66 H66C 0.9600 . ?
C67 C70 1.531(9) . ?
C67 C69 1.531(9) . ?
C67 C68 1.533(9) . ?
C68 H68A 0.9600 . ?
C68 H68B 0.9600 . ?
C68 H68C 0.9600 . ?
C69 H69A 0.9600 . ?
C69 H69B 0.9600 . ?
C69 H69C 0.9600 . ?
C70 H70A 0.9600 . ?
C70 H70B 0.9600 . ?
C70 H70C 0.9600 . ?
